data_4076820
loop_
_publ_author_name
'Rifat, Adem'
'Patmore, Nathan J.'
'Mahon, Mary F.'
'Weller, Andrew S.'

_publ_section_title
;
 Rhodium Phosphines Partnered with the Carborane Monoanions [CB11H6Y6]-(Y
 = H, Br). Synthesis and Evaluation as Alkene Hydrogenation Catalysts
;
_journal_issue 14
_journal_name_full Organometallics
_journal_page_first 2856
_journal_paper_doi 10.1021/om020077r
_journal_volume 21
_journal_year 2002
_chemical_formula_sum 'C74 H77 B11 Cl4 P4 Rh2'
_chemical_formula_weight 1556.77
_chemical_name_systematic
;
 ?
;
_space_group_IT_number 14
_symmetry_cell_setting monoclinic
_symmetry_space_group_name_Hall '-P 2yn'
_symmetry_space_group_name_H-M 'P 1 21/n 1'
_atom_sites_solution_hydrogens geom
_atom_sites_solution_primary direct
_atom_sites_solution_secondary difmap
_audit_creation_method SHELXL-97
_cell_angle_alpha 90.00
_cell_angle_beta 90.699(2)
_cell_angle_gamma 90.00
_cell_formula_units_Z 4
_cell_length_a 20.5720(7)
_cell_length_b 16.3620(5)
_cell_length_c 21.5570(8)
_cell_measurement_reflns_used 25
_cell_measurement_temperature 150(2)
_cell_measurement_theta_max 18
_cell_measurement_theta_min 12
_cell_volume 7255.5(4)
_computing_data_reduction 'Denzo and Scalepack (otwinowski & Minor, 1997)'?'
_computing_molecular_graphics 'ORTEX (P.McArdle, 1995)'
_computing_publication_material 'SHELXL-97/2 (Sheldrick,1997)'
_computing_structure_refinement 'SHELXL-97/2 (Sheldrick, 1997)'
_computing_structure_solution 'SHELXS-97 (Sheldrick, 1990)'
_diffrn_ambient_temperature 150(2)
_diffrn_measured_fraction_theta_full 0.990
_diffrn_measured_fraction_theta_max 0.990
_diffrn_measurement_device_type 'kappaCCD diffractometer'
_diffrn_measurement_method kappaCCD
_diffrn_radiation_monochromator graphite
_diffrn_radiation_source 'fine-focus sealed tube'
_diffrn_radiation_type MoK\a
_diffrn_radiation_wavelength 0.71073
_diffrn_reflns_av_R_equivalents 0.2739
_diffrn_reflns_av_sigmaI/netI 0.1976
_diffrn_reflns_limit_h_max 24
_diffrn_reflns_limit_h_min -24
_diffrn_reflns_limit_k_max 17
_diffrn_reflns_limit_k_min -19
_diffrn_reflns_limit_l_max 25
_diffrn_reflns_limit_l_min -25
_diffrn_reflns_number 53162
_diffrn_reflns_theta_full 25.03
_diffrn_reflns_theta_max 25.03
_diffrn_reflns_theta_min 3.70
_exptl_absorpt_coefficient_mu 0.733
_exptl_absorpt_correction_T_max 0.9642
_exptl_absorpt_correction_T_min 0.8672
_exptl_crystal_colour Yellow
_exptl_crystal_density_diffrn 1.425
_exptl_crystal_density_method 'not measured'
_exptl_crystal_description Plate
_exptl_crystal_F_000 3176
_exptl_crystal_size_max 0.20
_exptl_crystal_size_mid 0.17
_exptl_crystal_size_min 0.05
_refine_diff_density_max 1.002
_refine_diff_density_min -0.791
_refine_diff_density_rms 0.127
_refine_ls_extinction_method none
_refine_ls_goodness_of_fit_ref 1.023
_refine_ls_hydrogen_treatment mixed
_refine_ls_matrix_type full
_refine_ls_number_parameters 886
_refine_ls_number_reflns 12705
_refine_ls_number_restraints 3
_refine_ls_restrained_S_all 1.023
_refine_ls_R_factor_all 0.1886
_refine_ls_R_factor_gt 0.0827
_refine_ls_shift/su_max 0.001
_refine_ls_shift/su_mean 0.000
_refine_ls_structure_factor_coef Fsqd
_refine_ls_weighting_details 'calc w=1/[\s^2^(Fo^2^)+(0.0176P)^2^+45.3461P] where P=(Fo^2^+2Fc^2^)/3'
_refine_ls_weighting_scheme calc
_refine_ls_wR_factor_gt 0.1358
_refine_ls_wR_factor_ref 0.1742
_reflns_number_gt 6235
_reflns_number_total 12705
_reflns_threshold_expression >2sigma(I)
_cod_data_source_file om020077r.cif
_cod_data_source_block c:_compound_5
_cod_depositor_comments
;
The following automatic conversions were performed:

'_symmetry_cell_setting' value 'Monoclinic' changed to 'monoclinic'
according to /home/saulius/struct/CIF-dictionaries/cif_core.dic
dictionary named 'cif_core.dic' version 2.4.1 from 2010-06-29.

Automatic conversion script
Id: cif_fix_values 1715 2011-07-08 13:25:40Z adriana 
;
_cod_original_sg_symbol_H-M P21/n
_cod_database_code 4076820

loop_
_symmetry_equiv_pos_as_xyz
'x, y, z'
'-x+1/2, y+1/2, -z+1/2'
'-x, -y, -z'
'x-1/2, -y-1/2, z-1/2'

loop_
_atom_site_label
_atom_site_type_symbol
_atom_site_fract_x
_atom_site_fract_y
_atom_site_fract_z
_atom_site_U_iso_or_equiv
_atom_site_adp_type
_atom_site_occupancy
_atom_site_symmetry_multiplicity
_atom_site_calc_flag
_atom_site_refinement_flags
_atom_site_disorder_assembly
_atom_site_disorder_group
Rh1 Rh 0.15455(3) 0.23121(5) 0.53745(3) 0.0290(2) Uani 1 1 d D . .
Rh2 Rh 0.09881(4) 0.28013(5) 0.64803(3) 0.0295(2) Uani 1 1 d D . .
Cl1 Cl 0.10516(12) 0.36416(15) 0.54934(11) 0.0351(6) Uani 1 1 d . . .
Cl2 Cl 0.04569(11) 0.18435(15) 0.58051(11) 0.0335(6) Uani 1 1 d . . .
Cl3 Cl 0.5335(2) 0.4270(4) 0.3891(3) 0.134(2) Uani 1 1 d . . .
Cl4 Cl 0.4016(6) 0.3884(8) 0.4338(6) 0.098(4) Uani 0.50 1 d P A 2
Cl5 Cl 0.4168(8) 0.3391(8) 0.4170(7) 0.118(5) Uani 0.50 1 d P B 1
P1 P 0.20053(12) 0.10662(16) 0.54783(12) 0.0305(6) Uani 1 1 d . . .
P2 P 0.14943(11) 0.23805(16) 0.43031(11) 0.0294(6) Uani 1 1 d . . .
P3 P 0.16467(12) 0.35932(16) 0.70705(12) 0.0316(6) Uani 1 1 d . . .
P4 P -0.00216(12) 0.30938(16) 0.68709(12) 0.0312(6) Uani 1 1 d . . .
C1A C 0.2892(5) 0.0986(6) 0.5409(4) 0.033(2) Uani 1 1 d . . .
C2 C 0.3266(5) 0.1630(7) 0.5191(4) 0.041(3) Uani 1 1 d . . .
H2A H 0.3062 0.2132 0.5083 0.049 Uiso 1 1 calc R . .
C3 C 0.3918(5) 0.1550(7) 0.5131(5) 0.046(3) Uani 1 1 d . . .
H3A H 0.4171 0.1995 0.4985 0.055 Uiso 1 1 calc R . .
C4 C 0.4213(6) 0.0806(9) 0.5285(5) 0.060(4) Uani 1 1 d . . .
H4A H 0.4671 0.0751 0.5248 0.071 Uiso 1 1 calc R . .
C5 C 0.3852(5) 0.0151(7) 0.5490(5) 0.046(3) Uani 1 1 d . . .
H5A H 0.4056 -0.0358 0.5578 0.055 Uiso 1 1 calc R . .
C6 C 0.3204(5) 0.0242(7) 0.5564(5) 0.040(3) Uani 1 1 d . . .
H6A H 0.2956 -0.0199 0.5723 0.048 Uiso 1 1 calc R . .
C7 C 0.1644(5) 0.0278(6) 0.4976(4) 0.034(2) Uani 1 1 d . . .
C8 C 0.2007(5) -0.0376(6) 0.4737(5) 0.043(3) Uani 1 1 d . . .
H8A H 0.2459 -0.0418 0.4828 0.051 Uiso 1 1 calc R . .
C9 C 0.1702(5) -0.0964(7) 0.4366(5) 0.050(3) Uani 1 1 d . . .
H9A H 0.1938 -0.1420 0.4214 0.061 Uiso 1 1 calc R . .
C10 C 0.1046(5) -0.0868(7) 0.4225(6) 0.051(3) Uani 1 1 d . . .
H10A H 0.0840 -0.1247 0.3952 0.061 Uiso 1 1 calc R . .
C11 C 0.0691(5) -0.0246(7) 0.4467(5) 0.041(3) Uani 1 1 d . . .
H11A H 0.0239 -0.0208 0.4374 0.049 Uiso 1 1 calc R . .
C12 C 0.0980(5) 0.0326(7) 0.4842(5) 0.041(3) Uani 1 1 d . . .
H12A H 0.0728 0.0756 0.5013 0.049 Uiso 1 1 calc R . .
C13 C 0.1868(5) 0.0687(6) 0.6266(5) 0.036(3) Uani 1 1 d . . .
C14 C 0.1323(5) 0.0232(6) 0.6430(5) 0.037(3) Uani 1 1 d . . .
H14 H 0.1029 0.0045 0.6118 0.045 Uiso 1 1 calc R . .
C15 C 0.1212(6) 0.0057(7) 0.7036(5) 0.048(3) Uani 1 1 d . . .
H15 H 0.0846 -0.0269 0.7139 0.057 Uiso 1 1 calc R . .
C16 C 0.1613(6) 0.0337(7) 0.7504(5) 0.049(3) Uani 1 1 d . . .
H16 H 0.1518 0.0227 0.7926 0.059 Uiso 1 1 calc R . .
C17 C 0.2152(5) 0.0778(6) 0.7351(5) 0.041(3) Uani 1 1 d . . .
H17 H 0.2439 0.0958 0.7671 0.049 Uiso 1 1 calc R . .
C18 C 0.2287(5) 0.0964(6) 0.6756(5) 0.042(3) Uani 1 1 d . . .
H18 H 0.2661 0.1280 0.6664 0.050 Uiso 1 1 calc R . .
C19 C 0.0684(4) 0.2181(6) 0.3970(4) 0.033(2) Uani 1 1 d . . .
C20 C 0.0578(5) 0.1879(6) 0.3383(4) 0.036(2) Uani 1 1 d . . .
H20 H 0.0940 0.1747 0.3131 0.043 Uiso 1 1 calc R . .
C21 C -0.0053(5) 0.1761(7) 0.3151(5) 0.046(3) Uani 1 1 d . . .
H21 H -0.0123 0.1581 0.2736 0.055 Uiso 1 1 calc R . .
C22 C -0.0579(5) 0.1916(6) 0.3542(5) 0.043(3) Uani 1 1 d . . .
H22 H -0.1008 0.1788 0.3406 0.052 Uiso 1 1 calc R . .
C23 C -0.0481(5) 0.2247(7) 0.4116(5) 0.047(3) Uani 1 1 d . . .
H23 H -0.0842 0.2393 0.4364 0.056 Uiso 1 1 calc R . .
C24 C 0.0138(4) 0.2370(6) 0.4333(4) 0.035(2) Uani 1 1 d . . .
H24 H 0.0203 0.2588 0.4738 0.042 Uiso 1 1 calc R . .
C25 C 0.1710(5) 0.3388(6) 0.4006(5) 0.039(3) Uani 1 1 d . . .
C26 C 0.1537(5) 0.3588(7) 0.3405(5) 0.045(3) Uani 1 1 d . . .
H26 H 0.1270 0.3223 0.3172 0.054 Uiso 1 1 calc R . .
C27 C 0.1742(5) 0.4302(7) 0.3135(5) 0.047(3) Uani 1 1 d . . .
H27 H 0.1609 0.4431 0.2723 0.056 Uiso 1 1 calc R . .
C28 C 0.2140(5) 0.4833(7) 0.3460(5) 0.052(3) Uani 1 1 d . . .
H28 H 0.2293 0.5319 0.3270 0.062 Uiso 1 1 calc R . .
C29 C 0.2312(5) 0.4649(6) 0.4067(5) 0.047(3) Uani 1 1 d . . .
H29 H 0.2573 0.5017 0.4303 0.057 Uiso 1 1 calc R . .
C30 C 0.2100(5) 0.3924(6) 0.4328(5) 0.040(3) Uani 1 1 d . . .
H30 H 0.2229 0.3795 0.4741 0.049 Uiso 1 1 calc R . .
C31 C 0.2052(5) 0.1752(7) 0.3867(4) 0.038(3) Uani 1 1 d . . .
C32 C 0.1900(5) 0.0960(6) 0.3643(5) 0.041(3) Uani 1 1 d . . .
H32 H 0.1477 0.0743 0.3703 0.049 Uiso 1 1 calc R . .
C33 C 0.2360(5) 0.0501(7) 0.3339(5) 0.051(3) Uani 1 1 d . . .
H33 H 0.2249 -0.0027 0.3188 0.061 Uiso 1 1 calc R . .
C34 C 0.2976(6) 0.0797(7) 0.3252(5) 0.054(3) Uani 1 1 d . . .
H34 H 0.3287 0.0476 0.3040 0.065 Uiso 1 1 calc R . .
C35 C 0.3143(5) 0.1563(8) 0.3473(5) 0.048(3) Uani 1 1 d . . .
H35 H 0.3573 0.1762 0.3423 0.058 Uiso 1 1 calc R . .
C36 C 0.2687(4) 0.2035(7) 0.3764(5) 0.042(3) Uani 1 1 d . . .
H36 H 0.2804 0.2568 0.3900 0.051 Uiso 1 1 calc R . .
C37 C 0.1894(5) 0.3212(6) 0.7830(5) 0.034(2) Uani 1 1 d . . .
C38 C 0.1615(5) 0.2526(6) 0.8103(5) 0.042(3) Uani 1 1 d . . .
H38 H 0.1277 0.2242 0.7891 0.050 Uiso 1 1 calc R . .
C39 C 0.1825(5) 0.2253(7) 0.8681(5) 0.049(3) Uani 1 1 d . . .
H39 H 0.1630 0.1786 0.8863 0.059 Uiso 1 1 calc R . .
C40 C 0.2316(5) 0.2662(7) 0.8992(4) 0.042(3) Uani 1 1 d . . .
H40 H 0.2457 0.2472 0.9388 0.050 Uiso 1 1 calc R . .
C41 C 0.2601(5) 0.3335(7) 0.8741(5) 0.045(3) Uani 1 1 d . . .
H41 H 0.2939 0.3609 0.8960 0.054 Uiso 1 1 calc R . .
C42 C 0.2394(5) 0.3622(6) 0.8159(4) 0.036(2) Uani 1 1 d . . .
H42 H 0.2590 0.4094 0.7986 0.043 Uiso 1 1 calc R . .
C43 C 0.1346(5) 0.4634(6) 0.7209(4) 0.033(2) Uani 1 1 d . . .
C44 C 0.1161(5) 0.5108(7) 0.6700(5) 0.047(3) Uani 1 1 d . . .
H44 H 0.1197 0.4899 0.6290 0.056 Uiso 1 1 calc R . .
C45 C 0.0922(6) 0.5896(7) 0.6802(5) 0.052(3) Uani 1 1 d . . .
H45 H 0.0796 0.6224 0.6457 0.062 Uiso 1 1 calc R . .
C46 C 0.0864(5) 0.6211(7) 0.7403(5) 0.048(3) Uani 1 1 d . . .
H46 H 0.0700 0.6747 0.7468 0.058 Uiso 1 1 calc R . .
C47 C 0.1047(5) 0.5738(7) 0.7888(5) 0.043(3) Uani 1 1 d . . .
H47 H 0.1013 0.5949 0.8297 0.051 Uiso 1 1 calc R . .
C48 C 0.1283(5) 0.4955(6) 0.7805(5) 0.033(2) Uani 1 1 d . . .
H48 H 0.1403 0.4634 0.8155 0.040 Uiso 1 1 calc R . .
C49 C 0.2419(5) 0.3709(6) 0.6688(5) 0.039(3) Uani 1 1 d . . .
C50 C 0.2543(6) 0.4313(8) 0.6235(5) 0.053(3) Uani 1 1 d . . .
H50 H 0.2223 0.4717 0.6145 0.063 Uiso 1 1 calc R . .
C51 C 0.3128(5) 0.4320(8) 0.5919(5) 0.053(3) Uani 1 1 d . . .
H51 H 0.3200 0.4717 0.5606 0.063 Uiso 1 1 calc R . .
C52 C 0.3601(6) 0.3762(10) 0.6055(6) 0.067(4) Uani 1 1 d . . .
H52 H 0.4002 0.3782 0.5842 0.080 Uiso 1 1 calc R . .
C53 C 0.3506(6) 0.3182(8) 0.6487(6) 0.058(3) Uani 1 1 d . . .
H53 H 0.3837 0.2791 0.6571 0.069 Uiso 1 1 calc R . .
C54 C 0.2934(5) 0.3152(7) 0.6808(5) 0.047(3) Uani 1 1 d . . .
H54 H 0.2882 0.2747 0.7119 0.056 Uiso 1 1 calc R . .
C55 C -0.0499(4) 0.3557(6) 0.6248(4) 0.029(2) Uani 1 1 d . . .
C56 C -0.0993(5) 0.3160(7) 0.5930(5) 0.045(3) Uani 1 1 d . . .
H56 H -0.1125 0.2631 0.6060 0.054 Uiso 1 1 calc R . .
C57 C -0.1299(6) 0.3520(8) 0.5425(5) 0.056(3) Uani 1 1 d . . .
H57 H -0.1633 0.3234 0.5209 0.067 Uiso 1 1 calc R . .
C58 C -0.1124(6) 0.4284(8) 0.5234(6) 0.056(3) Uani 1 1 d . . .
H58 H -0.1340 0.4527 0.4889 0.068 Uiso 1 1 calc R . .
C59 C -0.0641(6) 0.4699(7) 0.5538(5) 0.052(3) Uani 1 1 d . . .
H59 H -0.0518 0.5228 0.5401 0.062 Uiso 1 1 calc R . .
C60 C -0.0335(5) 0.4352(7) 0.6041(5) 0.045(3) Uani 1 1 d . . .
H60 H -0.0005 0.4650 0.6255 0.054 Uiso 1 1 calc R . .
C61 C -0.0487(5) 0.2199(6) 0.7111(4) 0.035(2) Uani 1 1 d . . .
C62 C -0.0203(5) 0.1433(6) 0.7190(5) 0.044(3) Uani 1 1 d . . .
H62 H 0.0242 0.1353 0.7092 0.052 Uiso 1 1 calc R . .
C63 C -0.0575(6) 0.0781(7) 0.7412(5) 0.052(3) Uani 1 1 d . . .
H63 H -0.0383 0.0257 0.7463 0.062 Uiso 1 1 calc R . .
C64 C -0.1205(6) 0.0897(9) 0.7554(5) 0.061(4) Uani 1 1 d . . .
H64 H -0.1451 0.0451 0.7708 0.074 Uiso 1 1 calc R . .
C65 C -0.1500(6) 0.1648(8) 0.7481(5) 0.051(3) Uani 1 1 d . . .
H65 H -0.1946 0.1721 0.7576 0.061 Uiso 1 1 calc R . .
C66 C -0.1138(5) 0.2278(7) 0.7270(5) 0.046(3) Uani 1 1 d . . .
H66 H -0.1338 0.2800 0.7229 0.056 Uiso 1 1 calc R . .
C67 C -0.0107(4) 0.3728(6) 0.7560(4) 0.030(2) Uani 1 1 d . . .
C68 C 0.0060(5) 0.3369(7) 0.8132(5) 0.043(3) Uani 1 1 d . . .
H68 H 0.0232 0.2831 0.8145 0.052 Uiso 1 1 calc R . .
C69 C -0.0026(5) 0.3801(7) 0.8680(5) 0.041(3) Uani 1 1 d . . .
H69 H 0.0085 0.3560 0.9067 0.050 Uiso 1 1 calc R . .
C70 C -0.0271(5) 0.4569(7) 0.8657(5) 0.047(3) Uani 1 1 d . . .
H70 H -0.0333 0.4862 0.9032 0.056 Uiso 1 1 calc R . .
C71 C -0.0428(5) 0.4926(7) 0.8110(5) 0.045(3) Uani 1 1 d . . .
H71 H -0.0592 0.5469 0.8109 0.054 Uiso 1 1 calc R . .
C72 C -0.0357(5) 0.4524(7) 0.7561(5) 0.040(3) Uani 1 1 d . . .
H72 H -0.0476 0.4783 0.7182 0.048 Uiso 1 1 calc R . .
C73 C 0.480(3) 0.362(3) 0.4030(16) 0.130(18) Uani 0.50 1 d P A 2
H73A H 0.4997 0.3224 0.4322 0.156 Uiso 0.50 1 calc PR A 2
H73B H 0.4716 0.3325 0.3638 0.156 Uiso 0.50 1 calc PR A 2
C74 C 0.4668(16) 0.420(2) 0.426(2) 0.123(17) Uani 0.50 1 d P B 1
H74A H 0.4410 0.4691 0.4159 0.148 Uiso 0.50 1 calc PR B 1
H74B H 0.4780 0.4229 0.4707 0.148 Uiso 0.50 1 calc PR B 1
C1 C 0.1411(10) 0.1298(11) 0.1180(7) 0.113(7) Uani 1 1 d . . .
H1B H 0.1573 0.0652 0.1256 0.136 Uiso 1 1 calc R . .
B2 B 0.0740(8) 0.1482(9) 0.0720(8) 0.070(5) Uani 1 1 d . . .
H2B H 0.0445 0.0992 0.0488 0.084 Uiso 1 1 calc R . .
B3 B 0.1534(8) 0.1739(10) 0.0483(7) 0.066(4) Uani 1 1 d . . .
H3B H 0.1769 0.1412 0.0089 0.079 Uiso 1 1 calc R . .
B4 B 0.1966(8) 0.2052(14) 0.1124(7) 0.087(6) Uani 1 1 d . . .
H4 H 0.2502 0.1936 0.1160 0.104 Uiso 1 1 calc R . .
B5 B 0.1470(8) 0.1983(11) 0.1773(7) 0.079(6) Uani 1 1 d . . .
H5 H 0.1663 0.1812 0.2244 0.095 Uiso 1 1 calc R . .
B6 B 0.0712(9) 0.1672(10) 0.1524(8) 0.078(5) Uani 1 1 d . . .
H6 H 0.0387 0.1300 0.1827 0.093 Uiso 1 1 calc R . .
B7 B 0.0898(7) 0.2455(9) 0.0370(6) 0.057(4) Uani 1 1 d . . .
H7 H 0.0705 0.2612 -0.0103 0.069 Uiso 1 1 calc R . .
B8 B 0.1658(7) 0.2789(9) 0.0625(7) 0.062(4) Uani 1 1 d . . .
H8 H 0.1974 0.3171 0.0321 0.074 Uiso 1 1 calc R . .
B9 B 0.1630(8) 0.2936(12) 0.1426(7) 0.077(5) Uani 1 1 d . . .
H9 H 0.1933 0.3416 0.1661 0.093 Uiso 1 1 calc R . .
B10 B 0.0854(7) 0.2689(9) 0.1676(7) 0.059(4) Uani 1 1 d . . .
H10 H 0.0634 0.3004 0.2083 0.071 Uiso 1 1 calc R . .
B11 B 0.0402(8) 0.2399(11) 0.1031(7) 0.073(5) Uani 1 1 d . . .
H11 H -0.0133 0.2521 0.0998 0.087 Uiso 1 1 calc R . .
B12 B 0.0953(7) 0.3189(9) 0.0969(7) 0.059(4) Uani 1 1 d . . .
H12 H 0.0792 0.3837 0.0897 0.070 Uiso 1 1 calc R . .
H1 H 0.2267(19) 0.265(5) 0.532(4) 0.06(3) Uiso 1 1 d D . .
H2 H 0.111(5) 0.226(6) 0.709(3) 0.09(4) Uiso 1 1 d D . .
H3 H 0.175(3) 0.238(5) 0.6199(19) 0.03(2) Uiso 1 1 d D . .

loop_
_atom_site_aniso_label
_atom_site_aniso_U_11
_atom_site_aniso_U_22
_atom_site_aniso_U_33
_atom_site_aniso_U_23
_atom_site_aniso_U_13
_atom_site_aniso_U_12
Rh1 0.0300(4) 0.0304(4) 0.0265(4) -0.0014(4) 0.0018(3) 0.0023(4)
Rh2 0.0299(4) 0.0316(5) 0.0270(4) -0.0012(4) 0.0031(3) 0.0019(4)
Cl1 0.0409(14) 0.0321(15) 0.0324(14) -0.0013(11) 0.0015(11) 0.0040(11)
Cl2 0.0353(14) 0.0354(15) 0.0297(13) -0.0046(11) 0.0018(11) -0.0014(11)
Cl3 0.090(3) 0.188(6) 0.123(4) 0.054(4) -0.013(3) -0.023(4)
Cl4 0.095(7) 0.098(9) 0.101(7) -0.011(7) 0.020(5) 0.012(7)
Cl5 0.134(12) 0.105(10) 0.115(10) 0.036(8) -0.027(9) -0.047(9)
P1 0.0304(14) 0.0331(16) 0.0281(14) 0.0010(11) 0.0003(11) 0.0014(12)
P2 0.0277(13) 0.0305(15) 0.0301(13) -0.0027(11) 0.0047(10) 0.0006(11)
P3 0.0307(14) 0.0325(15) 0.0314(14) 0.0008(12) 0.0017(11) -0.0008(12)
P4 0.0339(15) 0.0316(15) 0.0281(14) -0.0011(11) 0.0011(12) -0.0010(12)
C1A 0.034(6) 0.040(6) 0.024(5) -0.006(5) -0.008(4) 0.003(5)
C2 0.042(6) 0.047(7) 0.034(6) 0.002(5) 0.005(5) -0.008(5)
C3 0.029(6) 0.064(9) 0.044(7) 0.002(6) 0.004(5) 0.007(6)
C4 0.035(7) 0.100(12) 0.045(7) 0.001(7) 0.007(6) 0.012(7)
C5 0.040(7) 0.056(8) 0.041(7) -0.006(6) -0.004(5) 0.008(6)
C6 0.035(6) 0.045(7) 0.038(6) 0.001(5) -0.002(5) -0.005(5)
C7 0.039(6) 0.033(6) 0.031(6) 0.003(5) -0.001(5) 0.006(5)
C8 0.048(7) 0.038(7) 0.042(7) 0.000(5) -0.012(5) 0.011(5)
C9 0.037(7) 0.049(8) 0.065(8) -0.019(6) 0.002(6) 0.008(5)
C10 0.046(7) 0.043(7) 0.063(8) -0.004(6) -0.001(6) -0.004(6)
C11 0.028(6) 0.047(7) 0.047(7) -0.010(5) 0.005(5) -0.005(5)
C12 0.042(7) 0.049(7) 0.033(6) 0.003(5) -0.003(5) -0.003(5)
C13 0.039(6) 0.031(6) 0.039(6) 0.006(5) -0.007(5) 0.006(5)
C14 0.036(6) 0.036(6) 0.040(7) 0.001(5) -0.004(5) 0.005(5)
C15 0.057(8) 0.044(7) 0.042(7) 0.013(6) 0.010(6) 0.003(6)
C16 0.062(8) 0.053(8) 0.033(6) 0.011(6) 0.010(6) 0.025(6)
C17 0.051(7) 0.036(6) 0.035(7) 0.004(5) -0.002(5) 0.018(5)
C18 0.034(6) 0.044(7) 0.047(7) -0.002(5) -0.006(5) 0.010(5)
C19 0.036(6) 0.027(6) 0.035(6) 0.000(5) 0.001(4) -0.001(5)
C20 0.033(6) 0.045(7) 0.030(6) -0.001(5) 0.003(5) 0.009(5)
C21 0.049(7) 0.049(7) 0.038(6) -0.003(5) -0.007(6) -0.011(6)
C22 0.039(6) 0.041(7) 0.049(7) 0.002(5) -0.003(5) -0.014(5)
C23 0.034(6) 0.048(7) 0.060(8) 0.000(6) 0.004(5) 0.005(6)
C24 0.037(6) 0.037(6) 0.031(5) 0.007(5) -0.002(5) -0.002(5)
C25 0.032(6) 0.042(7) 0.042(6) -0.002(5) 0.000(5) -0.001(5)
C26 0.042(6) 0.038(7) 0.055(7) 0.018(6) -0.006(6) -0.004(5)
C27 0.049(7) 0.038(7) 0.054(7) 0.002(6) -0.001(6) 0.008(6)
C28 0.052(7) 0.049(8) 0.054(8) 0.016(6) 0.011(6) -0.003(6)
C29 0.056(7) 0.032(7) 0.053(8) 0.006(5) 0.013(6) -0.017(5)
C30 0.046(7) 0.039(7) 0.036(6) -0.007(5) -0.002(5) 0.005(5)
C31 0.041(6) 0.050(7) 0.022(5) 0.009(5) -0.007(5) 0.008(5)
C32 0.045(6) 0.041(7) 0.037(6) -0.011(5) 0.011(5) -0.003(5)
C33 0.046(7) 0.061(8) 0.046(7) -0.019(6) 0.004(6) -0.001(6)
C34 0.046(7) 0.057(9) 0.060(8) -0.018(6) 0.006(6) 0.019(6)
C35 0.039(7) 0.073(9) 0.033(6) 0.003(6) 0.009(5) 0.002(6)
C36 0.023(5) 0.063(8) 0.041(6) -0.009(5) 0.004(5) 0.007(5)
C37 0.030(5) 0.032(6) 0.041(6) 0.007(5) 0.003(5) 0.001(5)
C38 0.045(6) 0.042(7) 0.038(6) 0.006(5) -0.001(5) -0.006(5)
C39 0.058(7) 0.054(8) 0.035(6) 0.007(6) 0.004(5) 0.001(6)
C40 0.048(6) 0.054(7) 0.024(5) 0.009(5) -0.004(5) 0.013(6)
C41 0.034(6) 0.053(8) 0.048(7) -0.009(6) -0.002(5) 0.009(5)
C42 0.046(6) 0.027(6) 0.034(6) -0.003(5) -0.009(5) -0.006(5)
C43 0.032(6) 0.043(7) 0.025(6) 0.004(5) 0.006(4) -0.005(5)
C44 0.049(7) 0.050(7) 0.041(7) -0.004(5) -0.011(6) 0.011(6)
C45 0.070(8) 0.033(7) 0.053(8) 0.010(6) 0.000(6) 0.012(6)
C46 0.057(8) 0.036(7) 0.052(8) -0.001(6) -0.006(6) -0.003(6)
C47 0.036(6) 0.056(8) 0.036(6) -0.011(6) -0.003(5) -0.004(5)
C48 0.036(6) 0.032(6) 0.032(6) 0.003(5) 0.003(5) -0.001(5)
C49 0.044(6) 0.037(7) 0.036(6) -0.005(5) -0.004(5) -0.004(5)
C50 0.054(8) 0.063(9) 0.040(7) -0.002(6) -0.005(6) -0.011(6)
C51 0.042(7) 0.079(10) 0.039(7) 0.010(6) 0.021(6) -0.021(7)
C52 0.035(7) 0.107(12) 0.058(9) -0.024(8) 0.020(6) -0.018(8)
C53 0.047(7) 0.049(8) 0.078(9) 0.000(7) 0.028(7) 0.005(6)
C54 0.049(7) 0.045(7) 0.046(7) 0.004(6) 0.000(6) -0.002(6)
C55 0.030(5) 0.028(6) 0.029(5) -0.002(4) 0.004(4) 0.005(5)
C56 0.044(7) 0.038(7) 0.054(7) -0.014(6) -0.005(6) 0.006(5)
C57 0.066(8) 0.066(9) 0.035(7) -0.011(6) -0.011(6) 0.021(7)
C58 0.054(8) 0.068(9) 0.047(7) 0.002(7) 0.000(6) 0.033(7)
C59 0.055(8) 0.057(8) 0.043(7) 0.014(6) 0.007(6) 0.010(6)
C60 0.045(7) 0.054(8) 0.037(7) 0.002(6) -0.001(5) 0.008(6)
C61 0.044(6) 0.028(6) 0.031(5) -0.009(5) -0.004(5) -0.001(5)
C62 0.052(7) 0.032(6) 0.047(7) -0.005(5) -0.004(6) 0.002(5)
C63 0.065(8) 0.043(8) 0.047(7) 0.013(6) -0.001(6) -0.013(6)
C64 0.061(9) 0.078(11) 0.046(8) -0.005(7) 0.017(6) -0.036(8)
C65 0.038(7) 0.061(9) 0.052(8) -0.003(6) -0.001(6) -0.014(6)
C66 0.041(6) 0.048(7) 0.051(7) -0.001(6) 0.014(5) 0.002(6)
C67 0.026(5) 0.026(6) 0.039(6) -0.001(4) 0.005(4) -0.013(4)
C68 0.044(7) 0.042(7) 0.043(7) 0.000(5) 0.005(5) -0.002(5)
C69 0.046(7) 0.050(8) 0.028(6) -0.004(5) 0.008(5) -0.002(6)
C70 0.038(6) 0.055(8) 0.047(7) -0.025(6) -0.003(5) 0.000(6)
C71 0.041(7) 0.047(7) 0.047(7) -0.016(6) -0.001(5) 0.007(5)
C72 0.037(6) 0.049(7) 0.034(6) -0.013(5) 0.003(5) 0.004(5)
C73 0.25(6) 0.08(3) 0.06(2) 0.03(2) -0.02(3) 0.00(4)
C74 0.07(2) 0.08(3) 0.22(5) -0.08(3) 0.05(2) -0.019(19)
C1 0.176(18) 0.103(14) 0.061(10) 0.020(9) 0.043(11) 0.083(13)
B2 0.091(12) 0.045(10) 0.075(11) 0.006(8) 0.020(9) -0.018(9)
B3 0.087(12) 0.063(11) 0.048(9) 0.009(8) 0.026(8) 0.012(9)
B4 0.052(9) 0.16(2) 0.047(10) 0.007(11) 0.026(8) 0.037(12)
B5 0.087(12) 0.117(16) 0.032(8) -0.002(9) 0.006(8) 0.052(11)
B6 0.102(14) 0.059(11) 0.074(12) 0.007(9) 0.036(10) 0.010(10)
B7 0.064(9) 0.064(11) 0.043(8) 0.019(7) -0.009(7) -0.005(7)
B8 0.075(10) 0.054(10) 0.056(9) -0.021(8) 0.015(8) -0.025(9)
B9 0.074(11) 0.108(16) 0.049(10) -0.017(9) 0.007(8) -0.007(10)
B10 0.065(9) 0.057(10) 0.056(9) -0.007(8) 0.014(7) 0.016(8)
B11 0.056(9) 0.089(13) 0.073(11) 0.035(10) 0.009(8) 0.016(9)
B12 0.073(10) 0.045(9) 0.059(9) 0.007(7) 0.027(8) 0.006(8)

loop_
_atom_type_symbol
_atom_type_description
_atom_type_scat_dispersion_real
_atom_type_scat_dispersion_imag
_atom_type_scat_source
C C 0.0033 0.0016 'International Tables Vol C Tables 4.2.6.8 and 6.1.1.4'
H H 0.0000 0.0000 'International Tables Vol C Tables 4.2.6.8 and 6.1.1.4'
B B 0.0013 0.0007 'International Tables Vol C Tables 4.2.6.8 and 6.1.1.4'
P P 0.1023 0.0942 'International Tables Vol C Tables 4.2.6.8 and 6.1.1.4'
Rh Rh -1.1178 0.9187 'International Tables Vol C Tables 4.2.6.8 and 6.1.1.4'
Cl Cl 0.1484 0.1585 'International Tables Vol C Tables 4.2.6.8 and 6.1.1.4'

loop_
_geom_angle_atom_site_label_1
_geom_angle_atom_site_label_2
_geom_angle_atom_site_label_3
_geom_angle
H1 Rh1 H3 81(4)
H1 Rh1 P1 86(3)
H3 Rh1 P1 83(2)
H1 Rh1 P2 87(3)
H3 Rh1 P2 168(2)
P1 Rh1 P2 99.01(9)
H1 Rh1 Cl1 95(3)
H3 Rh1 Cl1 86(2)
P1 Rh1 Cl1 168.21(9)
P2 Rh1 Cl1 92.77(9)
H1 Rh1 Cl2 163(3)
H3 Rh1 Cl2 82(2)
P1 Rh1 Cl2 93.51(9)
P2 Rh1 Cl2 110.37(8)
Cl1 Rh1 Cl2 81.95(8)
H1 Rh1 Rh2 111(3)
H3 Rh1 Rh2 40.3(18)
P1 Rh1 Rh2 110.63(7)
P2 Rh1 Rh2 146.01(7)
Cl1 Rh1 Rh2 58.03(6)
Cl2 Rh1 Rh2 53.19(6)
H2 Rh2 H3 86(5)
H2 Rh2 P3 77(4)
H3 Rh2 P3 84(2)
H2 Rh2 P4 87(4)
H3 Rh2 P4 170(3)
P3 Rh2 P4 102.29(10)
H2 Rh2 Cl2 102(4)
H3 Rh2 Cl2 87(2)
P3 Rh2 Cl2 170.18(9)
P4 Rh2 Cl2 87.20(9)
H2 Rh2 Cl1 168(4)
H3 Rh2 Cl1 83(2)
P3 Rh2 Cl1 97.18(9)
P4 Rh2 Cl1 104.48(9)
Cl2 Rh2 Cl1 82.69(8)
H2 Rh2 Rh1 119(4)
H3 Rh2 Rh1 40.4(18)
P3 Rh2 Rh1 113.48(8)
P4 Rh2 Rh1 139.32(7)
Cl2 Rh2 Rh1 58.62(6)
Cl1 Rh2 Rh1 53.86(6)
Rh1 Cl1 Rh2 68.11(7)
Rh2 Cl2 Rh1 68.19(7)
C73 Cl3 C74 40.5(17)
C13 P1 C7 104.1(5)
C13 P1 C1A 102.4(4)
C7 P1 C1A 107.3(4)
C13 P1 Rh1 109.2(3)
C7 P1 Rh1 114.2(3)
C1A P1 Rh1 118.1(3)
C31 P2 C25 99.9(5)
C31 P2 C19 105.9(5)
C25 P2 C19 104.3(4)
C31 P2 Rh1 118.0(3)
C25 P2 Rh1 112.7(3)
C19 P2 Rh1 114.3(3)
C49 P3 C37 102.0(4)
C49 P3 C43 106.1(5)
C37 P3 C43 105.2(4)
C49 P3 Rh2 109.2(3)
C37 P3 Rh2 118.1(3)
C43 P3 Rh2 115.0(3)
C55 P4 C67 108.0(4)
C55 P4 C61 105.2(4)
C67 P4 C61 99.7(4)
C55 P4 Rh2 107.3(3)
C67 P4 Rh2 120.9(3)
C61 P4 Rh2 114.6(3)
C2 C1A C6 118.8(9)
C2 C1A P1 121.8(8)
C6 C1A P1 119.3(8)
C3 C2 C1A 120.7(11)
C2 C3 C4 119.3(11)
C5 C4 C3 121.2(11)
C6 C5 C4 119.2(11)
C5 C6 C1A 120.8(10)
C12 C7 C8 119.4(9)
C12 C7 P1 118.1(8)
C8 C7 P1 122.5(8)
C9 C8 C7 119.8(10)
C10 C9 C8 118.5(10)
C11 C10 C9 121.7(11)
C10 C11 C12 120.4(10)
C11 C12 C7 120.1(10)
C14 C13 C18 117.4(9)
C14 C13 P1 123.3(7)
C18 C13 P1 118.7(8)
C15 C14 C13 120.1(10)
C14 C15 C16 121.9(11)
C17 C16 C15 118.7(10)
C18 C17 C16 121.8(10)
C17 C18 C13 120.1(11)
C20 C19 C24 118.2(8)
C20 C19 P2 123.8(8)
C24 C19 P2 117.9(7)
C19 C20 C21 121.0(10)
C20 C21 C22 118.6(10)
C23 C22 C21 120.6(10)
C22 C23 C24 119.8(10)
C23 C24 C19 121.5(9)
C30 C25 C26 117.8(10)
C30 C25 P2 123.0(8)
C26 C25 P2 118.8(8)
C27 C26 C25 121.4(10)
C26 C27 C28 120.3(11)
C27 C28 C29 119.1(11)
C28 C29 C30 119.5(10)
C25 C30 C29 121.8(10)
C36 C31 C32 116.7(10)
C36 C31 P2 119.4(8)
C32 C31 P2 123.8(8)
C33 C32 C31 120.6(10)
C34 C33 C32 120.9(11)
C33 C34 C35 120.0(11)
C36 C35 C34 119.9(11)
C35 C36 C31 121.9(11)
C38 C37 C42 118.2(9)
C38 C37 P3 122.9(7)
C42 C37 P3 118.9(7)
C39 C38 C37 120.9(10)
C40 C39 C38 119.9(11)
C41 C40 C39 121.0(9)
C40 C41 C42 120.0(10)
C41 C42 C37 120.1(10)
C48 C43 C44 119.2(10)
C48 C43 P3 122.3(7)
C44 C43 P3 118.5(8)
C43 C44 C45 118.9(10)
C46 C45 C44 121.3(10)
C47 C46 C45 118.6(11)
C46 C47 C48 121.7(10)
C47 C48 C43 120.4(9)
C50 C49 C54 115.7(10)
C50 C49 P3 123.7(8)
C54 C49 P3 120.5(8)
C51 C50 C49 120.5(11)
C52 C51 C50 120.6(11)
C53 C52 C51 120.8(11)
C52 C53 C54 120.5(12)
C53 C54 C49 121.9(11)
C56 C55 C60 116.9(9)
C56 C55 P4 123.9(8)
C60 C55 P4 119.1(7)
C55 C56 C57 121.0(11)
C58 C57 C56 120.6(11)
C59 C58 C57 120.3(11)
C58 C59 C60 119.9(12)
C59 C60 C55 121.3(10)
C66 C61 C62 117.3(10)
C66 C61 P4 120.2(8)
C62 C61 P4 122.3(8)
C61 C62 C63 119.8(11)
C64 C63 C62 120.1(12)
C63 C64 C65 121.4(12)
C66 C65 C64 118.4(11)
C65 C66 C61 123.0(11)
C72 C67 C68 118.2(9)
C72 C67 P4 124.7(7)
C68 C67 P4 117.0(8)
C69 C68 C67 120.1(10)
C70 C69 C68 119.5(10)
C71 C70 C69 121.2(10)
C70 C71 C72 121.5(11)
C71 C72 C67 119.5(10)
Cl3 C73 Cl4 123(3)
Cl3 C74 Cl5 122(2)
B4 C1 B3 61.0(10)
B4 C1 B5 62.0(11)
B3 C1 B5 112.1(14)
B4 C1 B2 111.8(11)
B3 C1 B2 62.5(9)
B5 C1 B2 111.6(11)
B4 C1 B6 109.8(12)
B3 C1 B6 111.3(12)
B5 C1 B6 60.0(9)
B2 C1 B6 61.4(10)
C1 B2 B6 59.9(9)
C1 B2 B3 57.9(9)
B6 B2 B3 106.4(12)
C1 B2 B11 104.1(11)
B6 B2 B11 57.7(9)
B3 B2 B11 105.8(11)
C1 B2 B7 104.5(11)
B6 B2 B7 105.4(11)
B3 B2 B7 59.6(8)
B11 B2 B7 59.1(8)
C1 B3 B4 59.4(10)
C1 B3 B8 106.6(12)
B4 B3 B8 59.8(10)
C1 B3 B2 59.6(10)
B4 B3 B2 108.1(11)
B8 B3 B2 108.3(11)
C1 B3 B7 106.7(11)
B4 B3 B7 106.8(11)
B8 B3 B7 58.9(8)
B2 B3 B7 60.9(9)
C1 B4 B3 59.6(10)
C1 B4 B8 108.1(12)
B3 B4 B8 61.5(8)
C1 B4 B9 108.1(11)
B3 B4 B9 110.3(11)
B8 B4 B9 60.5(9)
C1 B4 B5 59.5(10)
B3 B4 B5 108.9(13)
B8 B4 B5 109.3(11)
B9 B4 B5 60.9(9)
C1 B5 B6 61.0(10)
C1 B5 B10 107.7(11)
B6 B5 B10 59.8(9)
C1 B5 B4 58.5(10)
B6 B5 B4 107.8(12)
B10 B5 B4 107.1(11)
C1 B5 B9 106.0(11)
B6 B5 B9 107.6(11)
B10 B5 B9 59.8(9)
B4 B5 B9 59.2(10)
B11 B6 B10 60.5(9)
B11 B6 B5 108.5(13)
B10 B6 B5 60.2(9)
B11 B6 C1 106.5(12)
B10 B6 C1 106.4(13)
B5 B6 C1 59.0(10)
B11 B6 B2 61.9(10)
B10 B6 B2 110.5(11)
B5 B6 B2 108.6(12)
C1 B6 B2 58.7(9)
B8 B7 B11 106.7(10)
B8 B7 B12 60.4(8)
B11 B7 B12 58.5(9)
B8 B7 B3 60.3(8)
B11 B7 B3 106.7(10)
B12 B7 B3 108.0(10)
B8 B7 B2 108.2(10)
B11 B7 B2 60.3(9)
B12 B7 B2 107.9(10)
B3 B7 B2 59.5(8)
B4 B8 B7 107.4(12)
B4 B8 B9 59.8(10)
B7 B8 B9 108.4(11)
B4 B8 B3 58.7(10)
B7 B8 B3 60.8(8)
B9 B8 B3 107.4(12)
B4 B8 B12 107.1(11)
B7 B8 B12 60.6(8)
B9 B8 B12 59.7(9)
B3 B8 B12 108.5(11)
B4 B9 B10 107.1(13)
B4 B9 B8 59.7(9)
B10 B9 B8 108.4(11)
B4 B9 B12 107.8(11)
B10 B9 B12 60.0(8)
B8 B9 B12 60.6(8)
B4 B9 B5 59.9(10)
B10 B9 B5 59.0(9)
B8 B9 B5 107.9(12)
B12 B9 B5 107.3(12)
B6 B10 B5 59.9(10)
B6 B10 B11 59.6(9)
B5 B10 B11 107.6(11)
B6 B10 B9 108.8(12)
B5 B10 B9 61.2(10)
B11 B10 B9 107.6(10)
B6 B10 B12 108.1(11)
B5 B10 B12 109.1(11)
B11 B10 B12 59.6(9)
B9 B10 B12 60.2(9)
B6 B11 B12 109.2(12)
B6 B11 B10 59.9(9)
B12 B11 B10 60.7(9)
B6 B11 B7 108.8(11)
B12 B11 B7 60.7(8)
B10 B11 B7 108.9(11)
B6 B11 B2 60.4(9)
B12 B11 B2 109.9(11)
B10 B11 B2 108.9(11)
B7 B11 B2 60.6(9)
B11 B12 B10 59.8(8)
B11 B12 B9 107.4(11)
B10 B12 B9 59.7(8)
B11 B12 B8 107.4(11)
B10 B12 B8 107.3(11)
B9 B12 B8 59.6(8)
B11 B12 B7 60.8(9)
B10 B12 B7 108.2(10)
B9 B12 B7 107.1(11)
B8 B12 B7 59.0(8)

loop_
_geom_bond_atom_site_label_1
_geom_bond_atom_site_label_2
_geom_bond_distance
Rh1 H1 1.59(2)
Rh1 H3 1.82(5)
Rh1 P1 2.257(3)
Rh1 P2 2.313(3)
Rh1 Cl1 2.416(3)
Rh1 Cl2 2.553(3)
Rh1 Rh2 2.7758(11)
Rh2 H2 1.60(2)
Rh2 H3 1.82(5)
Rh2 P3 2.256(3)
Rh2 P4 2.301(3)
Rh2 Cl2 2.394(2)
Rh2 Cl1 2.538(3)
Cl3 C73 1.56(5)
Cl3 C74 1.60(3)
Cl4 C73 1.80(6)
Cl5 C74 1.68(3)
P1 C13 1.833(10)
P1 C7 1.836(10)
P1 C1A 1.838(10)
P2 C31 1.812(11)
P2 C25 1.825(11)
P2 C19 1.837(9)
P3 C49 1.808(11)
P3 C37 1.820(10)
P3 C43 1.837(10)
P4 C55 1.819(9)
P4 C67 1.822(10)
P4 C61 1.829(10)
C1A C2 1.389(13)
C1A C6 1.415(13)
C2 C3 1.355(13)
C3 C4 1.399(15)
C4 C5 1.380(16)
C5 C6 1.352(14)
C7 C12 1.394(13)
C7 C8 1.407(14)
C8 C9 1.394(14)
C9 C10 1.389(14)
C10 C11 1.362(14)
C11 C12 1.369(13)
C13 C14 1.396(14)
C13 C18 1.429(13)
C14 C15 1.360(14)
C15 C16 1.375(15)
C16 C17 1.366(15)
C17 C18 1.349(14)
C19 C20 1.373(13)
C19 C24 1.410(13)
C20 C21 1.399(13)
C21 C22 1.404(15)
C22 C23 1.364(14)
C23 C24 1.366(12)
C25 C30 1.372(13)
C25 C26 1.380(14)
C26 C27 1.374(14)
C27 C28 1.379(15)
C28 C29 1.384(15)
C29 C30 1.385(14)
C31 C36 1.405(13)
C31 C32 1.417(14)
C32 C33 1.380(14)
C33 C34 1.370(15)
C34 C35 1.382(15)
C35 C36 1.374(14)
C37 C38 1.394(13)
C37 C42 1.411(12)
C38 C39 1.387(13)
C39 C40 1.378(14)
C40 C41 1.362(14)
C41 C42 1.400(13)
C43 C48 1.394(13)
C43 C44 1.394(13)
C44 C45 1.399(14)
C45 C46 1.400(15)
C46 C47 1.351(14)
C47 C48 1.383(13)
C49 C50 1.415(15)
C49 C54 1.419(14)
C50 C51 1.391(15)
C51 C52 1.363(17)
C52 C53 1.345(17)
C53 C54 1.373(15)
C55 C56 1.382(13)
C55 C60 1.418(14)
C56 C57 1.381(14)
C57 C58 1.365(16)
C58 C59 1.365(16)
C59 C60 1.370(14)
C61 C66 1.392(13)
C61 C62 1.392(13)
C62 C63 1.400(15)
C63 C64 1.350(16)
C64 C65 1.379(16)
C65 C66 1.354(15)
C67 C72 1.401(13)
C67 C68 1.405(13)
C68 C69 1.388(14)
C69 C70 1.354(14)
C70 C71 1.351(15)
C71 C72 1.364(14)
C1 B4 1.69(3)
C1 B3 1.69(2)
C1 B5 1.70(2)
C1 B2 1.72(2)
C1 B6 1.74(2)
B2 B6 1.76(2)
B2 B3 1.77(2)
B2 B11 1.79(2)
B2 B7 1.79(2)
B3 B4 1.71(2)
B3 B8 1.76(2)
B3 B7 1.77(2)
B4 B8 1.73(2)
B4 B9 1.73(2)
B4 B5 1.75(2)
B5 B6 1.72(2)
B5 B10 1.73(2)
B5 B9 1.76(2)
B6 B11 1.71(2)
B6 B10 1.72(2)
B7 B8 1.738(19)
B7 B11 1.77(2)
B7 B12 1.77(2)
B8 B9 1.75(2)
B8 B12 1.76(2)
B9 B10 1.74(2)
B9 B12 1.75(2)
B10 B11 1.73(2)
B10 B12 1.74(2)
B11 B12 1.73(2)
